data_2234699
loop_
_publ_author_name
'Diao, Chun-Hua'
'Fan, Zhi'

_publ_section_title
;
 (<i>E</i>)-<i>N</i>'-[3-(4-Chlorobenzoyloxy)benzylidene]pyridine-4-carbohydrazide
 acetic acid monosolvate monohydrate
;
_journal_coeditor_code IS5118
_journal_issue 5
_journal_name_full 'Acta Crystallographica Section E'
_journal_page_first o1517
_journal_paper_doi 10.1107/S1600536812017369
_journal_volume 68
_journal_year 2012
_chemical_formula_iupac 'C20 H14 Cl N3 O3, C2 H4 O2, H2 O'
_chemical_formula_moiety 'C20 H14 Cl N3 O3, C2 H4 O2, H2 O'
_chemical_formula_sum 'C22 H20 Cl N3 O6'
_chemical_formula_weight 457.86
_chemical_name_systematic
;
(<i>E</i>)-<i>N</i>'-[3-(4-Chlorobenzoyloxy)benzylidene]pyridine-4-
carbohydrazide acetic acid monosolvate monohydrate
;
_space_group_IT_number 2
_symmetry_cell_setting triclinic
_symmetry_space_group_name_Hall '-P 1'
_symmetry_space_group_name_H-M 'P -1'
_atom_sites_solution_hydrogens geom
_atom_sites_solution_primary direct
_atom_sites_solution_secondary difmap
_audit_creation_method SHELXL-97
_cell_angle_alpha 81.526(4)
_cell_angle_beta 82.969(4)
_cell_angle_gamma 66.632(4)
_cell_formula_units_Z 2
_cell_length_a 6.6666(15)
_cell_length_b 7.5437(17)
_cell_length_c 24.781(6)
_cell_measurement_reflns_used 1984
_cell_measurement_temperature 294(2)
_cell_measurement_theta_max 25.19
_cell_measurement_theta_min 2.50
_cell_volume 1128.7(5)
_computing_cell_refinement 'SAINT (Bruker, 1999)'
_computing_data_collection 'SMART (Bruker, 1999)'
_computing_data_reduction 'SAINT (Bruker, 1999)'
_computing_molecular_graphics 'SHELXTL (Sheldrick, 2008)'
_computing_publication_material 'SHELXTL (Sheldrick, 2008)'
_computing_structure_refinement 'SHELXL97 (Sheldrick, 2008)'
_computing_structure_solution 'SHELXS97 (Sheldrick, 2008)'
_diffrn_ambient_temperature 294(2)
_diffrn_measured_fraction_theta_full 0.990
_diffrn_measured_fraction_theta_max 0.990
_diffrn_measurement_device_type 'Bruker SMART APEX CCD area-detector'
_diffrn_measurement_method '\f and \w scans'
_diffrn_radiation_monochromator graphite
_diffrn_radiation_source 'fine-focus sealed tube'
_diffrn_radiation_type MoK\a
_diffrn_radiation_wavelength 0.71073
_diffrn_reflns_av_R_equivalents 0.0192
_diffrn_reflns_av_sigmaI/netI 0.0403
_diffrn_reflns_limit_h_max 7
_diffrn_reflns_limit_h_min -6
_diffrn_reflns_limit_k_max 8
_diffrn_reflns_limit_k_min -8
_diffrn_reflns_limit_l_max 29
_diffrn_reflns_limit_l_min -27
_diffrn_reflns_number 5755
_diffrn_reflns_theta_full 25.02
_diffrn_reflns_theta_max 25.02
_diffrn_reflns_theta_min 1.67
_diffrn_standards_number 0
_exptl_absorpt_coefficient_mu 0.212
_exptl_absorpt_correction_T_max 0.979
_exptl_absorpt_correction_T_min 0.928
_exptl_absorpt_correction_type multi-scan
_exptl_absorpt_process_details '(SADABS; Sheldrick, 1996)'
_exptl_crystal_colour colorless
_exptl_crystal_density_diffrn 1.347
_exptl_crystal_density_method 'not measured'
_exptl_crystal_description block
_exptl_crystal_F_000 476
_exptl_crystal_size_max 0.18
_exptl_crystal_size_mid 0.16
_exptl_crystal_size_min 0.10
_refine_diff_density_max 0.146
_refine_diff_density_min -0.170
_refine_ls_extinction_coef 0.0070(17)
_refine_ls_extinction_expression Fc^*^=kFc[1+0.001xFc^2^\l^3^/sin(2\q)]^-1/4^
_refine_ls_extinction_method 'SHELXL97 (Sheldrick, 2008)'
_refine_ls_goodness_of_fit_ref 1.030
_refine_ls_hydrogen_treatment mixed
_refine_ls_matrix_type full
_refine_ls_number_parameters 298
_refine_ls_number_reflns 3936
_refine_ls_number_restraints 3
_refine_ls_restrained_S_all 1.029
_refine_ls_R_factor_all 0.0801
_refine_ls_R_factor_gt 0.0430
_refine_ls_shift/su_max 0.001
_refine_ls_shift/su_mean 0.000
_refine_ls_structure_factor_coef Fsqd
_refine_ls_weighting_details 'calc w=1/[\s^2^(Fo^2^)+(0.0473P)^2^+0.2041P] where P=(Fo^2^+2Fc^2^)/3'
_refine_ls_weighting_scheme calc
_refine_ls_wR_factor_gt 0.0986
_refine_ls_wR_factor_ref 0.1185
_reflns_number_gt 2501
_reflns_number_total 3936
_reflns_threshold_expression I>2\s(I)
_cod_data_source_file is5118.cif
_cod_data_source_block global
_cod_database_code 2234699

loop_
_symmetry_equiv_pos_as_xyz
'x, y, z'
'-x, -y, -z'

loop_
_atom_site_type_symbol
_atom_site_label
_atom_site_fract_x
_atom_site_fract_y
_atom_site_fract_z
_atom_site_U_iso_or_equiv
_atom_site_adp_type
_atom_site_calc_flag
_atom_site_refinement_flags
_atom_site_occupancy
_atom_site_symmetry_multiplicity
Cl Cl1 1.33537(13) 0.76087(12) 0.41389(3) 0.0905(3) Uani d . 1 1
O O1 0.5002(3) 0.8179(3) 0.59922(8) 0.0951(7) Uani d . 1 1
O O2 0.7889(3) 0.6503(3) 0.64925(7) 0.0686(5) Uani d . 1 1
O O3 0.3270(2) 0.7186(2) 0.98573(7) 0.0608(5) Uani d . 1 1
N N1 0.5560(3) 0.6798(3) 0.88899(8) 0.0524(5) Uani d . 1 1
N N2 0.6335(3) 0.7116(3) 0.93397(7) 0.0534(5) Uani d . 1 1
H H2 0.7581 0.7221 0.9319 0.064 Uiso calc R 1 1
N N3 0.7533(4) 0.8006(3) 1.12485(8) 0.0626(6) Uani d . 1 1
C C1 0.7913(5) 0.7979(5) 0.50434(12) 0.0820(9) Uani d . 1 1
H H1 0.6443 0.8341 0.4987 0.098 Uiso calc R 1 1
C C2 0.9364(5) 0.8039(4) 0.46046(11) 0.0809(9) Uani d . 1 1
H H2A 0.8882 0.8445 0.4254 0.097 Uiso calc R 1 1
C C3 1.1507(4) 0.7501(4) 0.46886(10) 0.0628(7) Uani d . 1 1
C C4 1.2231(5) 0.6916(5) 0.52037(11) 0.0822(9) Uani d . 1 1
H H4 1.3702 0.6559 0.5258 0.099 Uiso calc R 1 1
C C5 1.0767(4) 0.6859(4) 0.56408(11) 0.0742(8) Uani d . 1 1
H H5 1.1258 0.6454 0.5991 0.089 Uiso calc R 1 1
C C6 0.8596(4) 0.7392(3) 0.55674(10) 0.0563(6) Uani d . 1 1
C C7 0.6938(4) 0.7422(4) 0.60230(11) 0.0643(7) Uani d . 1 1
C C8 0.6574(4) 0.6336(4) 0.69716(10) 0.0573(6) Uani d . 1 1
C C9 0.4946(4) 0.5648(4) 0.69816(11) 0.0669(7) Uani d . 1 1
H H9 0.4609 0.5348 0.6662 0.080 Uiso calc R 1 1
C C10 0.3821(4) 0.5412(4) 0.74740(11) 0.0659(7) Uani d . 1 1
H H10 0.2705 0.4958 0.7486 0.079 Uiso calc R 1 1
C C11 0.4328(4) 0.5838(3) 0.79477(10) 0.0580(6) Uani d . 1 1
H H11 0.3540 0.5691 0.8276 0.070 Uiso calc R 1 1
C C12 0.6014(4) 0.6488(3) 0.79379(9) 0.0511(6) Uani d . 1 1
C C13 0.7122(4) 0.6747(4) 0.74412(10) 0.0573(6) Uani d . 1 1
H H13 0.8239 0.7201 0.7426 0.069 Uiso calc R 1 1
C C14 0.6656(4) 0.6871(4) 0.84357(10) 0.0581(6) Uani d . 1 1
H H14 0.7887 0.7173 0.8421 0.070 Uiso calc R 1 1
C C15 0.5077(4) 0.7258(3) 0.98161(9) 0.0474(6) Uani d . 1 1
C C16 0.6030(3) 0.7529(3) 1.03005(9) 0.0450(5) Uani d . 1 1
C C17 0.8176(4) 0.7278(4) 1.03257(10) 0.0626(7) Uani d . 1 1
H H17 0.9165 0.6951 1.0022 0.075 Uiso calc R 1 1
C C18 0.8846(4) 0.7516(4) 1.08031(11) 0.0713(8) Uani d . 1 1
H H18 1.0309 0.7321 1.0814 0.086 Uiso calc R 1 1
C C19 0.5476(4) 0.8251(4) 1.12229(10) 0.0636(7) Uani d . 1 1
H H19 0.4521 0.8590 1.1532 0.076 Uiso calc R 1 1
C C20 0.4667(4) 0.8032(4) 1.07641(10) 0.0594(7) Uani d . 1 1
H H20 0.3199 0.8225 1.0767 0.071 Uiso calc R 1 1
O O4 1.0439(3) 0.9861(3) 0.19590(9) 0.0936(7) Uani d . 1 1
O O5 0.8367(4) 0.8213(3) 0.22488(7) 0.0878(6) Uani d . 1 1
H H5A 0.8297 0.8234 0.1920 0.132 Uiso calc R 1 1
C C21 0.9595(5) 0.9109(4) 0.23256(11) 0.0660(7) Uani d . 1 1
C C22 0.9809(6) 0.9134(5) 0.29172(12) 0.1010(11) Uani d . 1 1
H H22A 1.1128 0.9314 0.2958 0.151 Uiso calc R 1 1
H H22B 0.9867 0.7924 0.3116 0.151 Uiso calc R 1 1
H H22C 0.8570 1.0181 0.3058 0.151 Uiso calc R 1 1
O O6 0.0290(3) 0.7824(3) 0.90528(8) 0.0777(6) Uani d D 1 1
H H6A 0.134(4) 0.765(4) 0.9249(10) 0.117 Uiso d D 1 1
H H6B 0.018(5) 0.864(4) 0.8768(8) 0.117 Uiso d D 1 1

loop_
_atom_site_aniso_label
_atom_site_aniso_U_11
_atom_site_aniso_U_22
_atom_site_aniso_U_33
_atom_site_aniso_U_12
_atom_site_aniso_U_13
_atom_site_aniso_U_23
Cl1 0.0937(6) 0.1030(6) 0.0582(5) -0.0225(5) 0.0095(4) -0.0146(4)
O1 0.0563(12) 0.1292(18) 0.0847(15) -0.0278(12) -0.0173(10) 0.0215(12)
O2 0.0556(10) 0.0987(13) 0.0469(10) -0.0248(10) -0.0071(8) -0.0053(9)
O3 0.0446(9) 0.0839(12) 0.0618(11) -0.0325(9) -0.0085(8) -0.0052(9)
N1 0.0542(12) 0.0602(12) 0.0502(12) -0.0289(10) -0.0117(10) -0.0023(9)
N2 0.0512(11) 0.0751(13) 0.0467(12) -0.0376(10) -0.0089(9) -0.0021(9)
N3 0.0690(14) 0.0746(14) 0.0544(13) -0.0382(12) -0.0109(11) -0.0031(10)
C1 0.0660(18) 0.117(3) 0.0624(19) -0.0361(17) -0.0226(15) 0.0082(16)
C2 0.083(2) 0.104(2) 0.0537(18) -0.0337(18) -0.0217(16) 0.0064(15)
C3 0.0722(17) 0.0602(15) 0.0519(15) -0.0195(14) -0.0023(13) -0.0129(12)
C4 0.0588(17) 0.123(3) 0.0561(18) -0.0247(17) -0.0066(14) -0.0115(16)
C5 0.0655(17) 0.107(2) 0.0449(15) -0.0256(16) -0.0122(13) -0.0066(14)
C6 0.0581(15) 0.0588(15) 0.0527(15) -0.0211(12) -0.0122(12) -0.0056(11)
C7 0.0613(17) 0.0715(17) 0.0618(17) -0.0257(14) -0.0178(14) -0.0013(13)
C8 0.0514(14) 0.0650(16) 0.0524(15) -0.0184(13) -0.0058(12) -0.0071(12)
C9 0.0721(17) 0.0750(18) 0.0613(17) -0.0312(15) -0.0091(14) -0.0189(13)
C10 0.0687(17) 0.0780(18) 0.0680(18) -0.0430(15) -0.0068(14) -0.0153(14)
C11 0.0581(15) 0.0636(16) 0.0588(16) -0.0295(13) -0.0036(12) -0.0091(12)
C12 0.0498(13) 0.0557(14) 0.0495(14) -0.0215(11) -0.0086(11) -0.0039(11)
C13 0.0500(14) 0.0720(17) 0.0562(16) -0.0297(13) -0.0100(12) -0.0034(12)
C14 0.0566(15) 0.0740(17) 0.0550(16) -0.0373(13) -0.0093(12) -0.0025(12)
C15 0.0464(13) 0.0474(13) 0.0507(14) -0.0217(11) -0.0097(11) 0.0034(10)
C16 0.0433(12) 0.0474(13) 0.0475(13) -0.0231(10) -0.0060(10) 0.0033(10)
C17 0.0501(14) 0.0955(19) 0.0517(15) -0.0379(14) -0.0007(11) -0.0106(13)
C18 0.0582(16) 0.108(2) 0.0625(18) -0.0458(16) -0.0087(14) -0.0108(16)
C19 0.0685(17) 0.0755(18) 0.0487(15) -0.0307(15) 0.0001(12) -0.0076(12)
C20 0.0481(14) 0.0770(17) 0.0574(16) -0.0305(13) -0.0008(12) -0.0045(13)
O4 0.0878(14) 0.1262(18) 0.0788(14) -0.0620(14) -0.0170(11) 0.0218(12)
O5 0.1197(17) 0.1169(16) 0.0548(12) -0.0778(15) -0.0107(12) 0.0026(12)
C21 0.0703(18) 0.0653(17) 0.0599(17) -0.0235(15) -0.0166(14) 0.0033(13)
C22 0.146(3) 0.096(2) 0.068(2) -0.049(2) -0.040(2) 0.0006(17)
O6 0.0587(11) 0.1268(17) 0.0607(12) -0.0549(12) -0.0152(9) 0.0147(11)

loop_
_atom_type_symbol
_atom_type_description
_atom_type_scat_dispersion_real
_atom_type_scat_dispersion_imag
_atom_type_scat_source
C C 0.0033 0.0016 'International Tables Vol C Tables 4.2.6.8 and 6.1.1.4'
H H 0.0000 0.0000 'International Tables Vol C Tables 4.2.6.8 and 6.1.1.4'
N N 0.0061 0.0033 'International Tables Vol C Tables 4.2.6.8 and 6.1.1.4'
O O 0.0106 0.0060 'International Tables Vol C Tables 4.2.6.8 and 6.1.1.4'
Cl Cl 0.1484 0.1585 'International Tables Vol C Tables 4.2.6.8 and 6.1.1.4'

loop_
_geom_angle_atom_site_label_1
_geom_angle_atom_site_label_2
_geom_angle_atom_site_label_3
_geom_angle
C7 O2 C8 119.8(2)
C14 N1 N2 116.74(19)
C15 N2 N1 117.92(19)
C15 N2 H2 121.0
N1 N2 H2 121.0
C19 N3 C18 116.7(2)
C2 C1 C6 121.2(3)
C2 C1 H1 119.4
C6 C1 H1 119.4
C3 C2 C1 119.2(3)
C3 C2 H2A 120.4
C1 C2 H2A 120.4
C2 C3 C4 120.9(3)
C2 C3 Cl1 119.7(2)
C4 C3 Cl1 119.4(2)
C3 C4 C5 119.5(3)
C3 C4 H4 120.2
C5 C4 H4 120.2
C6 C5 C4 120.8(2)
C6 C5 H5 119.6
C4 C5 H5 119.6
C5 C6 C1 118.4(3)
C5 C6 C7 123.2(2)
C1 C6 C7 118.4(2)
O1 C7 O2 123.4(3)
O1 C7 C6 125.3(2)
O2 C7 C6 111.3(2)
C9 C8 C13 121.3(2)
C9 C8 O2 122.2(2)
C13 C8 O2 116.3(2)
C8 C9 C10 118.7(2)
C8 C9 H9 120.6
C10 C9 H9 120.6
C11 C10 C9 120.8(2)
C11 C10 H10 119.6
C9 C10 H10 119.6
C10 C11 C12 120.3(2)
C10 C11 H11 119.9
C12 C11 H11 119.9
C13 C12 C11 118.7(2)
C13 C12 C14 119.7(2)
C11 C12 C14 121.6(2)
C8 C13 C12 120.2(2)
C8 C13 H13 119.9
C12 C13 H13 119.9
N1 C14 C12 121.0(2)
N1 C14 H14 119.5
C12 C14 H14 119.5
O3 C15 N2 123.0(2)
O3 C15 C16 121.0(2)
N2 C15 C16 116.0(2)
C20 C16 C17 116.8(2)
C20 C16 C15 117.7(2)
C17 C16 C15 125.5(2)
C18 C17 C16 119.4(2)
C18 C17 H17 120.3
C16 C17 H17 120.3
N3 C18 C17 123.8(2)
N3 C18 H18 118.1
C17 C18 H18 118.1
N3 C19 C20 123.4(2)
N3 C19 H19 118.3
C20 C19 H19 118.3
C19 C20 C16 119.9(2)
C19 C20 H20 120.0
C16 C20 H20 120.0
C21 O5 H5A 109.5
O4 C21 O5 123.3(3)
O4 C21 C22 123.9(3)
O5 C21 C22 112.8(3)
C21 C22 H22A 109.5
C21 C22 H22B 109.5
H22A C22 H22B 109.5
C21 C22 H22C 109.5
H22A C22 H22C 109.5
H22B C22 H22C 109.5
H6A O6 H6B 115.3(17)

loop_
_geom_bond_atom_site_label_1
_geom_bond_atom_site_label_2
_geom_bond_distance
Cl1 C3 1.736(3)
O1 C7 1.194(3)
O2 C7 1.353(3)
O2 C8 1.408(3)
O3 C15 1.218(2)
N1 C14 1.271(3)
N1 N2 1.373(2)
N2 C15 1.353(3)
N2 H2 0.8600
N3 C19 1.317(3)
N3 C18 1.322(3)
C1 C2 1.372(4)
C1 C6 1.380(3)
C1 H1 0.9300
C2 C3 1.356(4)
C2 H2A 0.9300
C3 C4 1.368(3)
C4 C5 1.374(4)
C4 H4 0.9300
C5 C6 1.368(3)
C5 H5 0.9300
C6 C7 1.476(4)
C8 C9 1.372(3)
C8 C13 1.373(3)
C9 C10 1.379(3)
C9 H9 0.9300
C10 C11 1.375(3)
C10 H10 0.9300
C11 C12 1.389(3)
C11 H11 0.9300
C12 C13 1.385(3)
C12 C14 1.456(3)
C13 H13 0.9300
C14 H14 0.9300
C15 C16 1.499(3)
C16 C20 1.374(3)
C16 C17 1.375(3)
C17 C18 1.374(3)
C17 H17 0.9300
C18 H18 0.9300
C19 C20 1.373(3)
C19 H19 0.9300
C20 H20 0.9300
O4 C21 1.200(3)
O5 C21 1.295(3)
O5 H5A 0.8200
C21 C22 1.494(4)
C22 H22A 0.9600
C22 H22B 0.9600
C22 H22C 0.9600
O6 H6A 0.854(10)
O6 H6B 0.852(10)

loop_
_geom_hbond_atom_site_label_D
_geom_hbond_atom_site_label_H
_geom_hbond_atom_site_label_A
_geom_hbond_site_symmetry_A
_geom_hbond_distance_DH
_geom_hbond_distance_HA
_geom_hbond_distance_DA
_geom_hbond_angle_DHA
_geom_hbond_publ_flag
O6 H6A O3 . 0.86(3) 2.00(3) 2.843(2) 166(2) yes
O6 H6B O4 2_676 0.86(2) 1.98(2) 2.812(3) 165(3) yes
O5 H5A N3 1_554 0.82 1.85 2.646(3) 164 yes
N2 H2 O6 1_655 0.86 2.04 2.879(2) 164 yes
C14 H14 O6 1_655 0.93 2.59 3.367(4) 141 yes
C17 H17 O6 1_655 0.93 2.50 3.331(3) 149 yes

loop_
_geom_torsion_atom_site_label_1
_geom_torsion_atom_site_label_2
_geom_torsion_atom_site_label_3
_geom_torsion_atom_site_label_4
_geom_torsion
C14 N1 N2 C15 172.9(2)
C6 C1 C2 C3 0.4(5)
C1 C2 C3 C4 -0.5(5)
C1 C2 C3 Cl1 -178.9(2)
C2 C3 C4 C5 0.5(5)
Cl1 C3 C4 C5 178.9(2)
C3 C4 C5 C6 -0.4(5)
C4 C5 C6 C1 0.3(4)
C4 C5 C6 C7 -177.9(3)
C2 C1 C6 C5 -0.3(5)
C2 C1 C6 C7 178.1(3)
C8 O2 C7 O1 2.7(4)
C8 O2 C7 C6 -178.4(2)
C5 C6 C7 O1 166.5(3)
C1 C6 C7 O1 -11.8(4)
C5 C6 C7 O2 -12.4(4)
C1 C6 C7 O2 169.4(2)
C7 O2 C8 C9 50.5(3)
C7 O2 C8 C13 -134.6(2)
C13 C8 C9 C10 1.4(4)
O2 C8 C9 C10 176.0(2)
C8 C9 C10 C11 -0.6(4)
C9 C10 C11 C12 -1.0(4)
C10 C11 C12 C13 1.8(3)
C10 C11 C12 C14 -177.3(2)
C9 C8 C13 C12 -0.6(4)
O2 C8 C13 C12 -175.4(2)
C11 C12 C13 C8 -1.0(3)
C14 C12 C13 C8 178.0(2)
N2 N1 C14 C12 177.86(19)
C13 C12 C14 N1 174.2(2)
C11 C12 C14 N1 -6.7(4)
N1 N2 C15 O3 -2.7(3)
N1 N2 C15 C16 177.73(18)
O3 C15 C16 C20 -11.2(3)
N2 C15 C16 C20 168.4(2)
O3 C15 C16 C17 167.4(2)
N2 C15 C16 C17 -13.0(3)
C20 C16 C17 C18 0.7(4)
C15 C16 C17 C18 -178.0(2)
C19 N3 C18 C17 0.7(4)
C16 C17 C18 N3 -1.0(4)
C18 N3 C19 C20 -0.3(4)
N3 C19 C20 C16 0.1(4)
C17 C16 C20 C19 -0.3(3)
C15 C16 C20 C19 178.5(2)

loop_
_cod_related_entry_id
_cod_related_entry_database
_cod_related_entry_code
1 ChemSpider 30657696
